data_2212649
loop_
_publ_author_name
'Jun-Ying Li'
'Tian-Duo Li'

_publ_section_title Chlorobis(2-chlorobenzyl)(4-ethylpiperazine-1-dithiocarbamato-\k^2^<i>S</i>,<i>S</i>')tin(IV)
_journal_coeditor_code NG2212
_journal_issue 3
_journal_name_full 'Acta Crystallographica Section E'
_journal_page_first m708
_journal_page_last m709
_journal_paper_doi 10.1107/S1600536807005600
_journal_volume 63
_journal_year 2007
_chemical_formula_iupac '[Sn (C7 H6 Cl)2 (C7 H13 N2 S2) Cl]'
_chemical_formula_moiety 'C21 H25 Cl3 N2 S2 Sn'
_chemical_formula_sum 'C21 H25 Cl3 N2 S2 Sn'
_chemical_formula_weight 594.59
_chemical_name_systematic Chlorobis(2-chlorobenzyl)(4-ethylpiperazine-1-dithiocarbamato-\k^2^S,S')tin(IV)
_space_group_IT_number 14
_symmetry_cell_setting monoclinic
_symmetry_space_group_name_Hall '-P 2ybc'
_symmetry_space_group_name_H-M 'P 1 21/c 1'
_atom_sites_solution_hydrogens geom
_atom_sites_solution_primary direct
_atom_sites_solution_secondary difmap
_audit_creation_method SHELXL-97
_cell_angle_alpha 90.00
_cell_angle_beta 95.911(4)
_cell_angle_gamma 90.00
_cell_formula_units_Z 4
_cell_length_a 10.710(3)
_cell_length_b 14.041(4)
_cell_length_c 16.852(5)
_cell_measurement_reflns_used 3834
_cell_measurement_temperature 298(2)
_cell_measurement_theta_max 23.267
_cell_measurement_theta_min 2.400
_cell_volume 2520.7(13)
_computing_cell_refinement SMART
_computing_data_collection 'SMART (Siemens, 1996)'
_computing_data_reduction 'SAINT (Siemens, 1996)'
_computing_molecular_graphics 'SHELXTL (Sheldrick, 1997b)'
_computing_publication_material SHELXTL
_computing_structure_refinement 'SHELXL97 (Sheldrick, 1997a)'
_computing_structure_solution 'SHELXS97 (Sheldrick, 1997a)'
_diffrn_ambient_temperature 298(2)
_diffrn_measured_fraction_theta_full 0.999
_diffrn_measured_fraction_theta_max 0.999
_diffrn_measurement_device_type 'Siemens SMART CCD area-detector'
_diffrn_measurement_method '\f and \w'
_diffrn_radiation_monochromator graphite
_diffrn_radiation_source 'fine-focus sealed tube'
_diffrn_radiation_type MoK\a
_diffrn_radiation_wavelength 0.71073
_diffrn_reflns_av_R_equivalents 0.0442
_diffrn_reflns_av_sigmaI/netI 0.0486
_diffrn_reflns_limit_h_max 12
_diffrn_reflns_limit_h_min -12
_diffrn_reflns_limit_k_max 16
_diffrn_reflns_limit_k_min -16
_diffrn_reflns_limit_l_max 20
_diffrn_reflns_limit_l_min -15
_diffrn_reflns_number 12887
_diffrn_reflns_theta_full 25.01
_diffrn_reflns_theta_max 25.01
_diffrn_reflns_theta_min 1.89
_diffrn_standards_number 0
_exptl_absorpt_coefficient_mu 1.508
_exptl_absorpt_correction_T_max 0.6862
_exptl_absorpt_correction_T_min 0.5980
_exptl_absorpt_correction_type multi-scan
_exptl_absorpt_process_details '(SADABS; Sheldrick, 1996)'
_exptl_crystal_colour colorless
_exptl_crystal_density_diffrn 1.567
_exptl_crystal_density_method 'not measured'
_exptl_crystal_description block
_exptl_crystal_F_000 1192
_exptl_crystal_size_max 0.38
_exptl_crystal_size_mid 0.32
_exptl_crystal_size_min 0.27
_refine_diff_density_max 0.686
_refine_diff_density_min -0.527
_refine_ls_extinction_method none
_refine_ls_goodness_of_fit_ref 1.005
_refine_ls_hydrogen_treatment constr
_refine_ls_matrix_type full
_refine_ls_number_parameters 262
_refine_ls_number_reflns 4425
_refine_ls_number_restraints 36
_refine_ls_restrained_S_all 1.027
_refine_ls_R_factor_all 0.0694
_refine_ls_R_factor_gt 0.0395
_refine_ls_shift/su_max 0.000
_refine_ls_shift/su_mean 0.000
_refine_ls_structure_factor_coef Fsqd
_refine_ls_weighting_details 'calc w=1/[\s^2^(Fo^2^)+(0.0363P)^2^+4.5547P] where P=(Fo^2^+2Fc^2^)/3'
_refine_ls_weighting_scheme calc
_refine_ls_wR_factor_gt 0.0850
_refine_ls_wR_factor_ref 0.1032
_reflns_number_gt 3077
_reflns_number_total 4425
_reflns_threshold_expression I>2\s(I)
_cod_data_source_file ng2212.cif
_cod_data_source_block I
_cod_original_cell_volume 2520.7(12)
_cod_original_sg_symbol_H-M 'P 21/c'
_cod_database_code 2212649
_cod_database_fobs_code 2212649

loop_
_symmetry_equiv_pos_as_xyz
'x, y, z'
'-x, y+1/2, -z+1/2'
'-x, -y, -z'
'x, -y-1/2, z-1/2'

loop_
_atom_site_type_symbol
_atom_site_label
_atom_site_fract_x
_atom_site_fract_y
_atom_site_fract_z
_atom_site_U_iso_or_equiv
_atom_site_adp_type
_atom_site_calc_flag
_atom_site_refinement_flags
_atom_site_occupancy
Sn Sn1 0.26442(3) -0.06731(2) 0.16826(2) 0.04848(14) Uani d . 1
Cl Cl1 0.17971(17) -0.22280(10) 0.11770(9) 0.0737(5) Uani d . 1
Cl Cl2 0.53929(16) 0.10924(16) 0.12993(12) 0.0945(6) Uani d . 1
Cl Cl3 0.5891(2) -0.16495(19) 0.18479(14) 0.1278(9) Uani d . 1
N N1 0.0177(4) 0.1662(3) 0.2059(3) 0.0520(11) Uani d . 1
N N2 -0.1008(4) 0.3255(3) 0.1271(3) 0.0529(11) Uani d . 1
S S1 0.25374(13) 0.10623(9) 0.23072(9) 0.0519(3) Uani d . 1
S S2 0.04392(13) -0.01439(9) 0.16383(9) 0.0542(4) Uani d . 1
C C1 0.0970(5) 0.0956(3) 0.2013(3) 0.0423(12) Uani d . 1
C C2 0.0567(5) 0.2636(4) 0.2287(4) 0.0587(15) Uani d . 1
H H2A 0.1455 0.2646 0.2471 0.070 Uiso calc R 1
H H2B 0.0106 0.2857 0.2717 0.070 Uiso calc R 1
C C3 0.0310(5) 0.3276(4) 0.1577(4) 0.0608(15) Uani d . 1
H H3A 0.0549 0.3922 0.1727 0.073 Uiso calc R 1
H H3B 0.0816 0.3075 0.1161 0.073 Uiso calc R 1
C C4 -0.1368(5) 0.2280(4) 0.1049(3) 0.0579(14) Uani d . 1
H H4A -0.0879 0.2062 0.0631 0.070 Uiso calc R 1
H H4B -0.2247 0.2264 0.0843 0.070 Uiso calc R 1
C C5 -0.1155(5) 0.1630(4) 0.1753(4) 0.0570(14) Uani d . 1
H H5A -0.1667 0.1829 0.2166 0.068 Uiso calc R 1
H H5B -0.1390 0.0984 0.1597 0.068 Uiso calc R 1
C C6 -0.1268(6) 0.3889(4) 0.0579(4) 0.0711(17) Uani d . 1
H H6A -0.2129 0.3794 0.0352 0.085 Uiso calc R 1
H H6B -0.0725 0.3715 0.0176 0.085 Uiso calc R 1
C C7 -0.1076(7) 0.4930(4) 0.0780(4) 0.084(2) Uani d . 1
H H7A -0.1266 0.5306 0.0307 0.127 Uiso calc R 1
H H7B -0.0219 0.5035 0.0989 0.127 Uiso calc R 1
H H7C -0.1622 0.5112 0.1172 0.127 Uiso calc R 1
C C8 0.3381(6) -0.0264(4) 0.0591(4) 0.0691(17) Uani d . 1
H H8A 0.4267 -0.0422 0.0634 0.083 Uiso calc R 1
H H8B 0.2966 -0.0640 0.0158 0.083 Uiso calc R 1
C C9 0.3234(6) 0.0759(4) 0.0381(3) 0.0545(14) Uani d . 1
C C10 0.4107(6) 0.1441(4) 0.0655(3) 0.0627(15) Uani d . 1
C C11 0.3986(8) 0.2383(5) 0.0462(5) 0.089(2) Uani d . 1
H H11 0.4596 0.2822 0.0653 0.106 Uiso calc R 1
C C12 0.2937(10) 0.2668(6) -0.0022(5) 0.107(3) Uani d U 1
H H12 0.2846 0.3305 -0.0166 0.129 Uiso calc R 1
C C13 0.2039(9) 0.2039(8) -0.0290(5) 0.110(3) Uani d U 1
H H13 0.1322 0.2246 -0.0600 0.132 Uiso calc R 1
C C14 0.2192(7) 0.1084(6) -0.0100(4) 0.087(2) Uani d . 1
H H14 0.1582 0.0651 -0.0299 0.104 Uiso calc R 1
C C15 0.3646(5) -0.1272(4) 0.2739(3) 0.0602(15) Uani d . 1
H H15A 0.3106 -0.1273 0.3167 0.072 Uiso calc R 1
H H15B 0.3867 -0.1927 0.2635 0.072 Uiso calc R 1
C C16 0.4804(5) -0.0725(4) 0.2993(4) 0.0578(15) Uani d . 1
C C17 0.5876(6) -0.0840(5) 0.2602(5) 0.079(2) Uani d . 1
C C18 0.6963(9) -0.0316(7) 0.2820(6) 0.119(3) Uani d U 1
H H18 0.7691 -0.0419 0.2575 0.143 Uiso calc R 1
C C19 0.6927(10) 0.0332(7) 0.3384(7) 0.124(3) Uani d U 1
H H19 0.7635 0.0710 0.3500 0.148 Uiso calc R 1
C C20 0.5928(10) 0.0490(6) 0.3810(6) 0.125(3) Uani d U 1
H H20 0.5968 0.0936 0.4219 0.150 Uiso calc R 1
C C21 0.4830(7) -0.0053(5) 0.3603(5) 0.098(2) Uani d . 1
H H21 0.4126 0.0038 0.3874 0.117 Uiso calc R 1

loop_
_atom_site_aniso_label
_atom_site_aniso_U_11
_atom_site_aniso_U_22
_atom_site_aniso_U_33
_atom_site_aniso_U_12
_atom_site_aniso_U_13
_atom_site_aniso_U_23
Sn1 0.0496(2) 0.0400(2) 0.0560(2) -0.00198(17) 0.00601(17) -0.00354(17)
Cl1 0.1038(13) 0.0449(8) 0.0728(10) -0.0128(8) 0.0108(9) -0.0131(7)
Cl2 0.0558(11) 0.1305(16) 0.0950(13) -0.0111(10) -0.0030(9) 0.0129(12)
Cl3 0.1169(18) 0.149(2) 0.1237(18) 0.0747(16) 0.0423(15) 0.0242(16)
N1 0.041(3) 0.043(2) 0.070(3) 0.001(2) -0.001(2) -0.006(2)
N2 0.044(3) 0.056(3) 0.058(3) 0.003(2) 0.004(2) 0.002(2)
S1 0.0413(8) 0.0459(7) 0.0667(9) -0.0013(6) -0.0022(6) -0.0105(7)
S2 0.0462(8) 0.0411(7) 0.0732(9) -0.0072(6) -0.0036(7) -0.0031(7)
C1 0.043(3) 0.044(3) 0.039(3) -0.004(2) 0.003(2) 0.002(2)
C2 0.051(3) 0.046(3) 0.077(4) 0.007(3) -0.004(3) -0.019(3)
C3 0.050(4) 0.047(3) 0.086(4) -0.009(3) 0.012(3) -0.010(3)
C4 0.046(3) 0.059(3) 0.068(4) -0.005(3) 0.001(3) -0.003(3)
C5 0.039(3) 0.049(3) 0.082(4) -0.001(3) 0.004(3) 0.002(3)
C6 0.079(5) 0.070(4) 0.065(4) 0.005(3) 0.008(3) 0.007(3)
C7 0.102(6) 0.066(4) 0.089(5) 0.013(4) 0.030(4) 0.014(4)
C8 0.089(5) 0.056(3) 0.066(4) -0.005(3) 0.032(3) -0.004(3)
C9 0.059(4) 0.057(3) 0.049(3) -0.001(3) 0.012(3) 0.000(3)
C10 0.063(4) 0.067(4) 0.060(4) -0.010(3) 0.014(3) 0.004(3)
C11 0.121(7) 0.055(4) 0.095(5) -0.013(4) 0.036(5) 0.004(4)
C12 0.133(7) 0.090(5) 0.104(6) 0.033(5) 0.039(5) 0.033(5)
C13 0.095(6) 0.148(7) 0.085(5) 0.047(5) 0.007(4) 0.032(5)
C14 0.069(5) 0.130(7) 0.060(4) -0.008(5) 0.004(4) -0.005(4)
C15 0.057(4) 0.055(3) 0.068(4) 0.001(3) 0.004(3) 0.011(3)
C16 0.049(3) 0.050(3) 0.072(4) 0.005(3) -0.005(3) 0.019(3)
C17 0.055(4) 0.071(4) 0.107(5) 0.012(3) -0.008(4) 0.037(4)
C18 0.085(5) 0.110(5) 0.155(7) 0.007(5) -0.024(5) 0.053(5)
C19 0.098(5) 0.103(5) 0.158(6) -0.013(5) -0.039(5) 0.035(5)
C20 0.118(6) 0.099(5) 0.145(7) 0.002(5) -0.050(5) 0.001(5)
C21 0.087(6) 0.085(5) 0.111(6) 0.013(4) -0.040(5) -0.005(5)

loop_
_atom_type_symbol
_atom_type_description
_atom_type_scat_dispersion_real
_atom_type_scat_dispersion_imag
_atom_type_scat_source
C C 0.0033 0.0016 'International Tables Vol C Tables 4.2.6.8 and 6.1.1.4'
H H 0.0000 0.0000 'International Tables Vol C Tables 4.2.6.8 and 6.1.1.4'
N N 0.0061 0.0033 'International Tables Vol C Tables 4.2.6.8 and 6.1.1.4'
Sn Sn -0.6537 1.4246 'International Tables Vol C Tables 4.2.6.8 and 6.1.1.4'
S S 0.1246 0.1234 'International Tables Vol C Tables 4.2.6.8 and 6.1.1.4'
Cl Cl 0.1484 0.1585 'International Tables Vol C Tables 4.2.6.8 and 6.1.1.4'

loop_
_geom_angle_atom_site_label_1
_geom_angle_atom_site_label_2
_geom_angle_atom_site_label_3
_geom_angle
_geom_angle_publ_flag
C15 Sn1 C8 128.0(2) y
C15 Sn1 S2 122.43(16) y
C8 Sn1 S2 109.11(19) y
C15 Sn1 Cl1 94.23(16) y
C8 Sn1 Cl1 95.43(16) y
S2 Sn1 Cl1 86.54(5) y
C15 Sn1 S1 93.94(16) y
C8 Sn1 S1 97.36(15) y
S2 Sn1 S1 69.91(4) y
Cl1 Sn1 S1 155.83(5) y
C1 N1 C5 124.6(4) ?
C1 N1 C2 123.4(4) ?
C5 N1 C2 111.1(4) ?
C3 N2 C4 109.3(4) ?
C3 N2 C6 111.6(5) ?
C4 N2 C6 110.0(4) ?
C1 S1 Sn1 83.47(17) ?
C1 S2 Sn1 88.89(17) ?
N1 C1 S1 122.7(4) ?
N1 C1 S2 120.2(4) ?
S1 C1 S2 117.2(3) ?
N1 C2 C3 109.0(5) ?
N1 C2 H2A 109.9 ?
C3 C2 H2A 109.9 ?
N1 C2 H2B 109.9 ?
C3 C2 H2B 109.9 ?
H2A C2 H2B 108.3 ?
N2 C3 C2 111.3(4) ?
N2 C3 H3A 109.4 ?
C2 C3 H3A 109.4 ?
N2 C3 H3B 109.4 ?
C2 C3 H3B 109.4 ?
H3A C3 H3B 108.0 ?
N2 C4 C5 110.8(4) ?
N2 C4 H4A 109.5 ?
C5 C4 H4A 109.5 ?
N2 C4 H4B 109.5 ?
C5 C4 H4B 109.5 ?
H4A C4 H4B 108.1 ?
N1 C5 C4 108.9(4) ?
N1 C5 H5A 109.9 ?
C4 C5 H5A 109.9 ?
N1 C5 H5B 109.9 ?
C4 C5 H5B 109.9 ?
H5A C5 H5B 108.3 ?
N2 C6 C7 113.4(5) ?
N2 C6 H6A 108.9 ?
C7 C6 H6A 108.9 ?
N2 C6 H6B 108.9 ?
C7 C6 H6B 108.9 ?
H6A C6 H6B 107.7 ?
C6 C7 H7A 109.5 ?
C6 C7 H7B 109.5 ?
H7A C7 H7B 109.5 ?
C6 C7 H7C 109.5 ?
H7A C7 H7C 109.5 ?
H7B C7 H7C 109.5 ?
C9 C8 Sn1 115.0(4) ?
C9 C8 H8A 108.5 ?
Sn1 C8 H8A 108.5 ?
C9 C8 H8B 108.5 ?
Sn1 C8 H8B 108.5 ?
H8A C8 H8B 107.5 ?
C10 C9 C14 116.2(6) ?
C10 C9 C8 122.6(6) ?
C14 C9 C8 121.2(6) ?
C11 C10 C9 123.1(7) ?
C11 C10 Cl2 118.2(6) ?
C9 C10 Cl2 118.7(5) ?
C10 C11 C12 118.2(8) ?
C10 C11 H11 120.9 ?
C12 C11 H11 120.9 ?
C13 C12 C11 121.2(8) ?
C13 C12 H12 119.4 ?
C11 C12 H12 119.4 ?
C12 C13 C14 119.6(8) ?
C12 C13 H13 120.2 ?
C14 C13 H13 120.2 ?
C13 C14 C9 121.6(8) ?
C13 C14 H14 119.2 ?
C9 C14 H14 119.2 ?
C16 C15 Sn1 111.5(4) ?
C16 C15 H15A 109.3 ?
Sn1 C15 H15A 109.3 ?
C16 C15 H15B 109.3 ?
Sn1 C15 H15B 109.3 ?
H15A C15 H15B 108.0 ?
C17 C16 C21 118.3(6) ?
C17 C16 C15 120.6(6) ?
C21 C16 C15 121.1(6) ?
C16 C17 C18 121.4(8) ?
C16 C17 Cl3 120.2(5) ?
C18 C17 Cl3 118.4(7) ?
C19 C18 C17 117.9(11) ?
C19 C18 H18 121.0 ?
C17 C18 H18 121.0 ?
C18 C19 C20 124.9(11) ?
C18 C19 H19 117.5 ?
C20 C19 H19 117.5 ?
C19 C20 C21 117.3(10) ?
C19 C20 H20 121.3 ?
C21 C20 H20 121.3 ?
C16 C21 C20 120.0(9) ?
C16 C21 H21 120.0 ?
C20 C21 H21 120.0 ?

loop_
_geom_bond_atom_site_label_1
_geom_bond_atom_site_label_2
_geom_bond_distance
_geom_bond_publ_flag
Sn1 C15 2.153(5) y
Sn1 C8 2.153(5) y
Sn1 S2 2.4695(16) y
Sn1 Cl1 2.4812(15) y
Sn1 S1 2.6614(15) y
Cl2 C10 1.734(6) ?
Cl3 C17 1.706(8) ?
N1 C1 1.312(6) ?
N1 C5 1.466(6) ?
N1 C2 1.469(6) ?
N2 C3 1.453(7) ?
N2 C4 1.461(7) ?
N2 C6 1.470(7) ?
S1 C1 1.707(5) ?
S2 C1 1.742(5) ?
C2 C3 1.498(8) ?
C2 H2A 0.9700 ?
C2 H2B 0.9700 ?
C3 H3A 0.9700 ?
C3 H3B 0.9700 ?
C4 C5 1.496(7) ?
C4 H4A 0.9700 ?
C4 H4B 0.9700 ?
C5 H5A 0.9700 ?
C5 H5B 0.9700 ?
C6 C7 1.510(8) ?
C6 H6A 0.9700 ?
C6 H6B 0.9700 ?
C7 H7A 0.9600 ?
C7 H7B 0.9600 ?
C7 H7C 0.9600 ?
C8 C9 1.483(7) ?
C8 H8A 0.9700 ?
C8 H8B 0.9700 ?
C9 C10 1.384(8) ?
C9 C14 1.387(9) ?
C10 C11 1.366(8) ?
C11 C12 1.378(11) ?
C11 H11 0.9300 ?
C12 C13 1.348(12) ?
C12 H12 0.9300 ?
C13 C14 1.384(11) ?
C13 H13 0.9300 ?
C14 H14 0.9300 ?
C15 C16 1.484(8) ?
C15 H15A 0.9700 ?
C15 H15B 0.9700 ?
C16 C17 1.391(9) ?
C16 C21 1.393(9) ?
C17 C18 1.394(11) ?
C18 C19 1.319(13) ?
C18 H18 0.9300 ?
C19 C20 1.367(13) ?
C19 H19 0.9300 ?
C20 C21 1.414(11) ?
C20 H20 0.9300 ?
C21 H21 0.9300 ?
